data_2214121
loop_
_publ_author_name
'H\"okelek, Tuncer'
'Sefero\(glu, Zeynel'
'\,Sahin, Ertan'

_publ_section_title 3-[5,6-Dimethyl-1,3-benzothiazol-2-yl)diazenyl]-1-methyl-2-phenyl-1<i>H</i>-indole
_journal_coeditor_code CI2395
_journal_issue 7
_journal_name_full 'Acta Crystallographica Section E'
_journal_page_first o3170
_journal_page_last o3170
_journal_paper_doi 10.1107/S1600536807028310
_journal_volume 63
_journal_year 2007
_chemical_formula_iupac 'C24 H20 N4 S'
_chemical_formula_moiety 'C24 H20 N4 S'
_chemical_formula_sum 'C24 H20 N4 S'
_chemical_formula_weight 396.50
_chemical_name_systematic
;
3-[5,6-Dimethyl-1,3-benzothiazol-2-yl)diazenyl]-1-methyl-2-phenyl-
1<i>H</i>-indole
;
_space_group_IT_number 14
_symmetry_cell_setting monoclinic
_symmetry_space_group_name_Hall '-P 2yn'
_symmetry_space_group_name_H-M 'P 1 21/n 1'
_atom_sites_solution_hydrogens geom
_atom_sites_solution_primary direct
_atom_sites_solution_secondary difmap
_audit_creation_method SHELXL97
_cell_angle_alpha 90
_cell_angle_beta 112.31(2)
_cell_angle_gamma 90
_cell_formula_units_Z 4
_cell_length_a 13.171(5)
_cell_length_b 9.815(2)
_cell_length_c 17.257(4)
_cell_measurement_reflns_used 9003
_cell_measurement_temperature 294(2)
_cell_measurement_theta_max 30.6719
_cell_measurement_theta_min 2.4358
_cell_volume 2063.9(11)
_computing_cell_refinement CrystalClear
_computing_data_collection 'CrystalClear (Rigaku/MSC, 2005)'
_computing_data_reduction CrystalClear
_computing_molecular_graphics 'ORTEP-3 for Windows (Farrugia, 1997)'
_computing_publication_material 'WinGX (Farrugia, 1999)'
_computing_structure_refinement 'SHELXL97 (Sheldrick, 1997)'
_computing_structure_solution 'SHELXS97 (Sheldrick, 1997)'
_diffrn_ambient_temperature 294(2)
_diffrn_measured_fraction_theta_full 0.986
_diffrn_measured_fraction_theta_max 0.986
_diffrn_measurement_device_type 'Rigaku R-AXIS RAPID-S'
_diffrn_measurement_method \w
_diffrn_radiation_monochromator graphite
_diffrn_radiation_source 'fine-focus sealed tube'
_diffrn_radiation_type MoK\a
_diffrn_radiation_wavelength 0.71073
_diffrn_reflns_av_R_equivalents 0.0724
_diffrn_reflns_av_sigmaI/netI 0.0374
_diffrn_reflns_limit_h_max 18
_diffrn_reflns_limit_h_min -18
_diffrn_reflns_limit_k_max 14
_diffrn_reflns_limit_k_min -14
_diffrn_reflns_limit_l_max 24
_diffrn_reflns_limit_l_min -24
_diffrn_reflns_number 59779
_diffrn_reflns_theta_full 30.71
_diffrn_reflns_theta_max 30.71
_diffrn_reflns_theta_min 2.44
_diffrn_standards_interval_count 0
_diffrn_standards_interval_time 0
_diffrn_standards_number 0
_exptl_absorpt_coefficient_mu 0.174
_exptl_absorpt_correction_T_max 0.974
_exptl_absorpt_correction_T_min 0.959
_exptl_absorpt_correction_type multi-scan
_exptl_absorpt_process_details '(Blessing, 1995)'
_exptl_crystal_colour red
_exptl_crystal_density_diffrn 1.276
_exptl_crystal_density_method 'not measured'
_exptl_crystal_description rod
_exptl_crystal_F_000 832
_exptl_crystal_size_max 0.35
_exptl_crystal_size_mid 0.20
_exptl_crystal_size_min 0.15
_refine_diff_density_max 0.151
_refine_diff_density_min -0.310
_refine_ls_extinction_method none
_refine_ls_goodness_of_fit_ref 1.031
_refine_ls_hydrogen_treatment refall
_refine_ls_matrix_type full
_refine_ls_number_parameters 342
_refine_ls_number_reflns 6324
_refine_ls_number_restraints 0
_refine_ls_restrained_S_all 1.031
_refine_ls_R_factor_all 0.0973
_refine_ls_R_factor_gt 0.0599
_refine_ls_shift/su_max 0.001
_refine_ls_shift/su_mean 0.000
_refine_ls_structure_factor_coef Fsqd
_refine_ls_weighting_details 'calc w = 1/[\s^2^(Fo^2^)+(0.0629P)^2^+0.3279P] where P=(Fo^2^+2Fc^2^)/3'
_refine_ls_weighting_scheme calc
_refine_ls_wR_factor_gt 0.1373
_refine_ls_wR_factor_ref 0.1585
_reflns_number_gt 3982
_reflns_number_total 6324
_reflns_threshold_expression I>2\s(I)
_cod_data_source_file ci2395.cif
_cod_data_source_block I
_cod_original_cell_volume 2063.9(10)
_cod_original_sg_symbol_H-M 'P 21/n'
_cod_database_code 2214121
_cod_database_fobs_code 2214121

loop_
_symmetry_equiv_pos_as_xyz
'x, y, z'
'-x+1/2, y+1/2, -z+1/2'
'-x, -y, -z'
'x-1/2, -y-1/2, z-1/2'

loop_
_atom_site_type_symbol
_atom_site_label
_atom_site_fract_x
_atom_site_fract_y
_atom_site_fract_z
_atom_site_U_iso_or_equiv
_atom_site_adp_type
_atom_site_calc_flag
_atom_site_occupancy
S S1 0.81333(4) -0.07830(5) 0.48177(3) 0.06181(16) Uani d 1
N N1 0.91361(12) 0.02065(16) 0.63292(9) 0.0586(4) Uani d 1
N N2 0.73876(13) 0.11429(16) 0.56438(10) 0.0601(4) Uani d 1
N N3 0.65949(13) 0.10981(16) 0.49199(9) 0.0570(4) Uani d 1
N N4 0.39938(12) 0.26821(16) 0.41814(9) 0.0573(4) Uani d 1
C C1 0.82355(15) 0.02774(18) 0.56648(11) 0.0549(4) Uani d 1
C C2 0.98359(14) -0.07440(17) 0.61996(11) 0.0531(4) Uani d 1
C C3 0.94328(15) -0.13949(19) 0.54207(11) 0.0556(4) Uani d 1
C C4 0.57045(14) 0.18717(19) 0.48424(11) 0.0543(4) Uani d 1
C C5 0.54789(14) 0.27815(18) 0.54149(11) 0.0538(4) Uani d 1
C C6 0.60663(18) 0.3234(2) 0.62308(12) 0.0623(5) Uani d 1
C C7 0.5564(2) 0.4142(2) 0.65846(13) 0.0682(5) Uani d 1
C C8 0.4500(2) 0.4592(2) 0.61468(14) 0.0717(6) Uani d 1
C C9 0.38999(19) 0.4161(2) 0.53410(14) 0.0667(5) Uani d 1
C C10 0.44060(15) 0.32548(19) 0.49855(11) 0.0564(4) Uani d 1
C C11 0.47722(14) 0.18636(18) 0.40882(11) 0.0544(4) Uani d 1
C C12 0.46606(14) 0.11818(19) 0.33031(11) 0.0548(4) Uani d 1
C C13 0.4977(2) -0.0171(2) 0.33090(15) 0.0699(5) Uani d 1
C C14 0.4947(2) -0.0781(2) 0.25804(16) 0.0793(6) Uani d 1
C C15 0.4605(2) -0.0063(3) 0.18446(15) 0.0772(6) Uani d 1
C C16 0.42920(19) 0.1273(3) 0.18264(14) 0.0721(6) Uani d 1
C C17 0.43107(16) 0.1896(2) 0.25516(12) 0.0616(5) Uani d 1
C C18 1.00534(18) -0.2391(2) 0.52295(13) 0.0644(5) Uani d 1
C C19 1.10791(17) -0.2730(2) 0.58150(13) 0.0653(5) Uani d 1
C C20 1.15065(16) -0.2050(2) 0.65919(14) 0.0672(5) Uani d 1
C C21 1.08800(16) -0.1070(2) 0.67762(13) 0.0634(5) Uani d 1
C C22 1.2636(3) -0.2388(5) 0.7231(2) 0.1067(10) Uani d 1
C C23 1.1731(3) -0.3838(3) 0.5606(2) 0.0917(8) Uani d 1
C C24 0.28592(18) 0.2857(3) 0.35983(16) 0.0735(6) Uani d 1
H H6 0.6801(17) 0.295(2) 0.6518(12) 0.069(6) Uiso d 1
H H7 0.5988(17) 0.447(2) 0.7159(14) 0.072(6) Uiso d 1
H H8 0.4213(18) 0.522(2) 0.6415(14) 0.082(7) Uiso d 1
H H9 0.3158(18) 0.446(2) 0.5029(13) 0.075(6) Uiso d 1
H H13 0.5245(19) -0.065(2) 0.3812(14) 0.081(7) Uiso d 1
H H14 0.519(2) -0.171(3) 0.2621(14) 0.095(8) Uiso d 1
H H15 0.457(2) -0.049(3) 0.1348(16) 0.097(8) Uiso d 1
H H16 0.408(2) 0.181(3) 0.1325(16) 0.097(8) Uiso d 1
H H17 0.4136(17) 0.288(2) 0.2556(12) 0.074(6) Uiso d 1
H H18 0.9754(18) -0.286(2) 0.4685(14) 0.081(7) Uiso d 1
H H21 1.1188(16) -0.058(2) 0.7329(13) 0.068(6) Uiso d 1
H H221 1.286(3) -0.174(4) 0.773(2) 0.145(13) Uiso d 1
H H222 1.268(4) -0.331(5) 0.741(3) 0.188(19) Uiso d 1
H H223 1.314(3) -0.231(4) 0.697(2) 0.154(15) Uiso d 1
H H231 1.193(2) -0.453(3) 0.6034(18) 0.105(9) Uiso d 1
H H232 1.242(3) -0.349(3) 0.564(2) 0.141(13) Uiso d 1
H H233 1.122(3) -0.435(4) 0.502(2) 0.155(14) Uiso d 1
H H241 0.239(2) 0.277(3) 0.3919(16) 0.102(8) Uiso d 1
H H242 0.275(2) 0.374(3) 0.3315(19) 0.126(11) Uiso d 1
H H243 0.267(2) 0.222(3) 0.317(2) 0.122(10) Uiso d 1

loop_
_atom_site_aniso_label
_atom_site_aniso_U_11
_atom_site_aniso_U_22
_atom_site_aniso_U_33
_atom_site_aniso_U_12
_atom_site_aniso_U_13
_atom_site_aniso_U_23
S1 0.0630(3) 0.0667(3) 0.0526(3) 0.0138(2) 0.0185(2) 0.0013(2)
N1 0.0596(9) 0.0595(9) 0.0546(8) 0.0122(7) 0.0193(7) 0.0013(7)
N2 0.0593(9) 0.0613(9) 0.0582(9) 0.0152(7) 0.0209(7) 0.0037(7)
N3 0.0565(8) 0.0579(8) 0.0567(9) 0.0096(7) 0.0214(7) 0.0051(7)
N4 0.0514(8) 0.0649(9) 0.0548(8) 0.0105(7) 0.0191(7) 0.0036(7)
C1 0.0578(10) 0.0549(9) 0.0525(9) 0.0088(8) 0.0214(8) 0.0038(8)
C2 0.0532(9) 0.0516(9) 0.0559(10) 0.0067(7) 0.0224(8) 0.0068(7)
C3 0.0585(10) 0.0586(10) 0.0532(10) 0.0088(8) 0.0252(8) 0.0076(8)
C4 0.0535(9) 0.0558(10) 0.0535(9) 0.0113(8) 0.0203(8) 0.0044(8)
C5 0.0557(10) 0.0554(10) 0.0520(9) 0.0073(8) 0.0223(8) 0.0043(7)
C6 0.0679(12) 0.0643(11) 0.0533(10) 0.0094(10) 0.0215(9) 0.0042(9)
C7 0.0826(14) 0.0691(13) 0.0540(11) 0.0079(10) 0.0272(10) -0.0011(9)
C8 0.0853(15) 0.0720(13) 0.0686(13) 0.0187(11) 0.0414(12) 0.0003(10)
C9 0.0668(12) 0.0728(13) 0.0669(12) 0.0177(10) 0.0327(10) 0.0032(10)
C10 0.0572(10) 0.0603(10) 0.0541(10) 0.0092(8) 0.0239(8) 0.0043(8)
C11 0.0560(10) 0.0536(9) 0.0547(10) 0.0074(8) 0.0222(8) 0.0043(8)
C12 0.0534(9) 0.0548(10) 0.0565(10) -0.0001(8) 0.0212(8) -0.0021(8)
C13 0.0875(15) 0.0538(11) 0.0694(13) 0.0013(10) 0.0311(11) 0.0029(10)
C14 0.0962(17) 0.0578(12) 0.0843(16) 0.0036(12) 0.0347(13) -0.0121(11)
C15 0.0819(15) 0.0839(16) 0.0678(13) -0.0034(12) 0.0308(11) -0.0202(12)
C16 0.0769(14) 0.0805(15) 0.0573(12) 0.0068(11) 0.0239(10) -0.0017(11)
C17 0.0628(11) 0.0621(11) 0.0572(10) 0.0080(9) 0.0197(9) 0.0009(9)
C18 0.0725(13) 0.0646(12) 0.0634(12) 0.0129(10) 0.0340(10) 0.0047(9)
C19 0.0661(11) 0.0647(11) 0.0752(13) 0.0172(9) 0.0381(10) 0.0139(10)
C20 0.0553(10) 0.0709(12) 0.0760(13) 0.0122(9) 0.0254(10) 0.0138(10)
C21 0.0578(11) 0.0665(12) 0.0626(11) 0.0075(9) 0.0190(9) 0.0026(9)
C22 0.0652(16) 0.126(3) 0.110(2) 0.0323(17) 0.0120(16) 0.001(2)
C23 0.094(2) 0.0920(18) 0.101(2) 0.0403(16) 0.0512(17) 0.0148(17)
C24 0.0511(11) 0.0968(18) 0.0682(14) 0.0103(11) 0.0177(10) 0.0015(13)

loop_
_atom_type_symbol
_atom_type_description
_atom_type_scat_dispersion_real
_atom_type_scat_dispersion_imag
_atom_type_scat_source
C C 0.0033 0.0016 'International Tables Vol C Tables 4.2.6.8 and 6.1.1.4'
H H 0.0000 0.0000 'International Tables Vol C Tables 4.2.6.8 and 6.1.1.4'
N N 0.0061 0.0033 'International Tables Vol C Tables 4.2.6.8 and 6.1.1.4'
S S 0.1246 0.1234 'International Tables Vol C Tables 4.2.6.8 and 6.1.1.4'

loop_
_geom_angle_atom_site_label_1
_geom_angle_atom_site_label_2
_geom_angle_atom_site_label_3
_geom_angle
C3 S1 C1 87.68(9)
C1 N1 C2 109.45(15)
N3 N2 C1 110.54(15)
N2 N3 C4 115.28(15)
C11 N4 C10 109.16(14)
C11 N4 C24 127.48(18)
C10 N4 C24 123.04(17)
N1 C1 N2 120.62(16)
N1 C1 S1 117.23(13)
N2 C1 S1 122.14(14)
N1 C2 C21 125.07(17)
N1 C2 C3 115.41(15)
C21 C2 C3 119.52(17)
C18 C3 C2 120.40(17)
C18 C3 S1 129.36(16)
C2 C3 S1 110.24(13)
N3 C4 C11 120.25(16)
N3 C4 C5 132.18(17)
C11 C4 C5 107.57(15)
C6 C5 C10 119.25(17)
C6 C5 C4 135.02(17)
C10 C5 C4 105.73(15)
C7 C6 C5 118.40(19)
C7 C6 H6 121.7(12)
C5 C6 H6 119.8(12)
C6 C7 C8 121.2(2)
C6 C7 H7 118.1(12)
C8 C7 H7 120.7(12)
C9 C8 C7 121.7(2)
C9 C8 H8 121.2(14)
C7 C8 H8 117.1(14)
C8 C9 C10 117.1(2)
C8 C9 H9 122.6(13)
C10 C9 H9 120.4(13)
C9 C10 N4 128.67(17)
C9 C10 C5 122.41(18)
N4 C10 C5 108.92(15)
N4 C11 C4 108.61(15)
N4 C11 C12 124.26(16)
C4 C11 C12 126.99(16)
C13 C12 C17 118.75(18)
C13 C12 C11 120.26(17)
C17 C12 C11 120.84(17)
C14 C13 C12 120.2(2)
C14 C13 H13 119.7(14)
C12 C13 H13 120.0(14)
C15 C14 C13 120.4(2)
C15 C14 H14 122.7(15)
C13 C14 H14 116.9(15)
C14 C15 C16 120.2(2)
C14 C15 H15 120.3(15)
C16 C15 H15 119.5(15)
C15 C16 C17 120.0(2)
C15 C16 H16 121.8(15)
C17 C16 H16 118.1(15)
C16 C17 C12 120.4(2)
C16 C17 H17 120.8(12)
C12 C17 H17 118.7(12)
C19 C18 C3 119.56(19)
C19 C18 H18 120.6(13)
C3 C18 H18 119.8(13)
C18 C19 C20 120.44(18)
C18 C19 C23 118.9(2)
C20 C19 C23 120.7(2)
C21 C20 C19 119.42(18)
C21 C20 C22 119.5(2)
C19 C20 C22 121.1(2)
C20 C21 C2 120.61(19)
C20 C21 H21 119.4(11)
C2 C21 H21 119.9(11)
C20 C22 H221 111.4(19)
C20 C22 H222 111(3)
H221 C22 H222 111(3)
C20 C22 H223 108(2)
H221 C22 H223 109(3)
H222 C22 H223 106(4)
C19 C23 H231 109.8(17)
C19 C23 H233 109.8(19)
H231 C23 H233 106(2)
C19 C23 H232 110(2)
H231 C23 H232 103(3)
H233 C23 H232 117(3)
N4 C24 H241 107.6(15)
N4 C24 H243 111.2(18)
H241 C24 H243 111(2)
N4 C24 H242 111.6(18)
H241 C24 H242 111(2)
H243 C24 H242 105(2)

loop_
_geom_bond_atom_site_label_1
_geom_bond_atom_site_label_2
_geom_bond_distance
S1 C1 1.7575(19)
S1 C3 1.7382(19)
N1 C1 1.301(2)
N1 C2 1.388(2)
N2 C1 1.393(2)
N3 N2 1.289(2)
N3 C4 1.360(2)
N4 C10 1.401(2)
N4 C11 1.359(2)
N4 C24 1.461(3)
C2 C3 1.398(3)
C2 C21 1.395(3)
C3 C18 1.392(3)
C5 C4 1.444(2)
C5 C6 1.397(3)
C6 H6 0.95(2)
C6 C7 1.382(3)
C7 H7 0.99(2)
C8 C7 1.388(3)
C8 H8 0.93(2)
C8 C9 1.380(3)
C9 H9 0.97(2)
C10 C5 1.402(2)
C10 C9 1.386(3)
C11 C4 1.410(2)
C11 C12 1.468(2)
C12 C13 1.390(3)
C12 C17 1.390(3)
C13 H13 0.93(2)
C13 C14 1.380(3)
C14 H14 0.96(3)
C14 C15 1.371(3)
C15 H15 0.94(3)
C16 C15 1.371(3)
C16 H16 0.96(2)
C17 C16 1.385(3)
C17 H17 1.00(2)
C18 C19 1.386(3)
C18 H18 0.99(2)
C19 C23 1.512(3)
C20 C21 1.381(3)
C20 C19 1.410(3)
C20 C22 1.514(3)
C21 H21 1.01(2)
C22 H221 1.02(4)
C22 H222 0.95(5)
C22 H223 0.94(4)
C23 H231 0.96(3)
C23 H232 0.95(4)
C23 H233 1.10(4)
C24 H241 0.98(3)
C24 H242 0.98(3)
C24 H243 0.94(3)

loop_
_geom_torsion_atom_site_label_1
_geom_torsion_atom_site_label_2
_geom_torsion_atom_site_label_3
_geom_torsion_atom_site_label_4
_geom_torsion
C3 S1 C1 N1 0.40(16)
C3 S1 C1 N2 -178.29(17)
C1 S1 C3 C18 178.5(2)
C1 S1 C3 C2 -0.63(14)
C2 N1 C1 N2 178.68(16)
C2 N1 C1 S1 0.0(2)
N3 N2 C1 N1 177.38(17)
N3 N2 C1 S1 -4.0(2)
C1 N1 C2 C21 179.13(18)
C1 N1 C2 C3 -0.5(2)
C4 N3 N2 C1 177.68(16)
N2 N3 C4 C11 -177.71(17)
N2 N3 C4 C5 2.0(3)
C10 N4 C11 C4 1.1(2)
C24 N4 C11 C4 -172.5(2)
C10 N4 C11 C12 -174.88(17)
C24 N4 C11 C12 11.5(3)
C11 N4 C10 C9 178.9(2)
C24 N4 C10 C9 -7.1(3)
C11 N4 C10 C5 -0.1(2)
C24 N4 C10 C5 173.8(2)
N1 C2 C3 C18 -178.45(17)
C21 C2 C3 C18 1.9(3)
N1 C2 C3 S1 0.8(2)
C21 C2 C3 S1 -178.86(15)
N1 C2 C21 C20 178.91(18)
C3 C2 C21 C20 -1.5(3)
C2 C3 C18 C19 -0.4(3)
S1 C3 C18 C19 -179.45(16)
C6 C5 C4 N3 1.8(4)
C10 C5 C4 N3 -178.29(19)
C6 C5 C4 C11 -178.4(2)
C10 C5 C4 C11 1.5(2)
C10 C5 C6 C7 -0.2(3)
C4 C5 C6 C7 179.7(2)
C5 C6 C7 C8 0.4(3)
C9 C8 C7 C6 -0.3(4)
C7 C8 C9 C10 0.0(3)
N4 C10 C9 C8 -178.78(19)
C9 C10 C5 C6 -0.1(3)
N4 C10 C5 C6 179.06(17)
C9 C10 C5 C4 -179.99(18)
N4 C10 C5 C4 -0.9(2)
C5 C10 C9 C8 0.1(3)
N4 C11 C4 N3 178.22(16)
C12 C11 C4 N3 -6.0(3)
N4 C11 C4 C5 -1.6(2)
C12 C11 C4 C5 174.21(17)
N4 C11 C12 C13 -136.4(2)
C4 C11 C12 C13 48.4(3)
N4 C11 C12 C17 48.1(3)
C4 C11 C12 C17 -127.1(2)
C17 C12 C13 C14 0.4(3)
C11 C12 C13 C14 -175.2(2)
C13 C12 C17 C16 -0.8(3)
C11 C12 C17 C16 174.81(18)
C12 C13 C14 C15 -0.1(4)
C13 C14 C15 C16 0.2(4)
C17 C16 C15 C14 -0.6(4)
C12 C17 C16 C15 0.9(3)
C3 C18 C19 C20 -1.6(3)
C3 C18 C19 C23 178.6(2)
C21 C20 C19 C18 2.0(3)
C22 C20 C19 C18 -178.7(3)
C21 C20 C19 C23 -178.1(2)
C22 C20 C19 C23 1.1(4)
C19 C20 C21 C2 -0.4(3)
C22 C20 C21 C2 -179.7(3)

loop_
_cod_related_entry_id
_cod_related_entry_database
_cod_related_entry_code
1 ChemSpider 21184833
